data_7064078
loop_
_publ_author_name
'Isaeva, Dilshodakhon K.'
'Topchiy, Maxim A.'
'Drokin, Egor A.'
'Rasskazova, Mariya A.'
'Minaeva, Lidiya I.'
'Smol&#x2019;yakov, Alexander F.'
'Asachenko, Andrey F.'

_publ_section_title
;
 Expanded ring 1,3,5-oxadiazinan-4-ylidene complexes: synthesis and
 catalysis
;
_journal_issue 46
_journal_name_full 'New Journal of Chemistry'
_journal_page_first 20073
_journal_page_last 20080
_journal_paper_doi 10.1039/D5NJ03879K
_journal_volume 49
_journal_year 2025
_chemical_formula_moiety 'C27 H38 Au Cl N2 O, 0.5(C2 H4 Cl4)'
_chemical_formula_sum 'C28 H40 Au Cl3 N2 O'
_chemical_formula_weight 723.93
_space_group_crystal_system orthorhombic
_space_group_IT_number 57
_space_group_name_Hall '-P 2c 2b'
_space_group_name_H-M_alt 'P b c m'
_atom_sites_solution_hydrogens mixed
_atom_sites_solution_primary dual
_audit_creation_date 2024-05-16
_audit_creation_method
;
Olex2 1.5
(compiled 2024.02.16 svn.r378c4104 for OlexSys, GUI svn.r6928)
;
_audit_update_record
;
2025-06-18 deposited with the CCDC.	2025-10-24 downloaded from the CCDC.
;
_cell_angle_alpha 90
_cell_angle_beta 90
_cell_angle_gamma 90
_cell_formula_units_Z 4
_cell_length_a 8.2856(3)
_cell_length_b 15.7171(5)
_cell_length_c 23.3139(9)
_cell_measurement_reflns_used 9935
_cell_measurement_temperature 296.15
_cell_measurement_theta_max 28.218
_cell_measurement_theta_min 2.62
_cell_volume 3036.07(19)
_computing_cell_refinement 'SAINT V8.40B (?, 2016)'
_computing_data_reduction 'SAINT V8.40B (?, 2016)'
_computing_molecular_graphics 'Olex2 1.5 (Dolomanov et al., 2009)'
_computing_publication_material 'Olex2 1.5 (Dolomanov et al., 2009)'
_computing_structure_refinement 'XL  (Sheldrick, 2008)'
_computing_structure_solution 'SHELXT  (Sheldrick, 2015)'
_diffrn_ambient_temperature 296.15
_diffrn_detector_area_resol_mean 8
_diffrn_measured_fraction_theta_full 0.996
_diffrn_measured_fraction_theta_max 0.996
_diffrn_measurement_device_type 'Bruker APEX-II CCD'
_diffrn_measurement_method '\f and \w scans'
_diffrn_radiation_type MoK\a
_diffrn_radiation_wavelength 0.71073
_diffrn_reflns_av_R_equivalents 0.0365
_diffrn_reflns_av_unetI/netI 0.0232
_diffrn_reflns_Laue_measured_fraction_full 0.996
_diffrn_reflns_Laue_measured_fraction_max 0.996
_diffrn_reflns_limit_h_max 10
_diffrn_reflns_limit_h_min -10
_diffrn_reflns_limit_k_max 19
_diffrn_reflns_limit_k_min -19
_diffrn_reflns_limit_l_max 27
_diffrn_reflns_limit_l_min -28
_diffrn_reflns_number 27166
_diffrn_reflns_point_group_measured_fraction_full 0.996
_diffrn_reflns_point_group_measured_fraction_max 0.996
_diffrn_reflns_theta_full 25.242
_diffrn_reflns_theta_max 25.998
_diffrn_reflns_theta_min 2.592
_diffrn_source_current 30.0
_diffrn_source_power 1.5
_diffrn_source_voltage 50.0
_diffrn_standards_number 0
_exptl_absorpt_coefficient_mu 5.132
_exptl_absorpt_correction_T_max 1.0000
_exptl_absorpt_correction_T_min 0.3456
_exptl_absorpt_correction_type multi-scan
_exptl_absorpt_process_details
;
SADABS-2016/2 (Bruker,2016/2) was used for absorption correction.
wR2(int) was 0.1349 before and 0.0516 after correction.
The Ratio of minimum to maximum transmission is 0.3456.
The \l/2 correction factor is Not present.
;
_exptl_crystal_colour colourless
_exptl_crystal_colour_primary colourless
_exptl_crystal_density_diffrn 1.584
_exptl_crystal_description prism
_exptl_crystal_F_000 1440
_exptl_crystal_size_max 0.34
_exptl_crystal_size_mid 0.25
_exptl_crystal_size_min 0.14
_refine_diff_density_max 0.546
_refine_diff_density_min -1.316
_refine_diff_density_rms 0.075
_refine_ls_extinction_method none
_refine_ls_goodness_of_fit_ref 1.150
_refine_ls_hydrogen_treatment mixed
_refine_ls_matrix_type full
_refine_ls_number_parameters 186
_refine_ls_number_reflns 3055
_refine_ls_number_restraints 0
_refine_ls_restrained_S_all 1.150
_refine_ls_R_factor_all 0.0258
_refine_ls_R_factor_gt 0.0219
_refine_ls_shift/su_max 0.002
_refine_ls_shift/su_mean 0.000
_refine_ls_structure_factor_coef Fsqd
_refine_ls_weighting_details 'w=1/[\s^2^(Fo^2^)+(0.0135P)^2^+2.6884P] where P=(Fo^2^+2Fc^2^)/3'
_refine_ls_weighting_scheme calc
_refine_ls_wR_factor_gt 0.0470
_refine_ls_wR_factor_ref 0.0480
_reflns_Friedel_coverage 0.000
_reflns_number_gt 2803
_reflns_number_total 3055
_reflns_threshold_expression 'I > 2\s(I)'
_cod_data_source_file d5nj03879k2.cif
_cod_data_source_block a_CCDC1
_cod_depositor_comments 'Adding full bibliography for 7064076--7064082.cif.'
_cod_database_code 7064078
_shelx_shelxl_version_number 2018/3
_shelx_space_group_comment
;
The symmetry employed for this shelxl refinement is uniquely defined
by the following loop, which should always be used as a source of
symmetry information in preference to the above space-group names.
They are only intended as comments.
;
_shelx_estimated_absorpt_t_max 0.534
_shelx_estimated_absorpt_t_min 0.274
_olex2_refinement_description
;
1. Fixed Uiso
 At 1.2 times of:
  All C(H) groups, All C(H,H) groups
 At 1.5 times of:
  All C(H,H,H) groups
2. Others
 Fixed Sof: Cl1R(0.5) Cl2S(0.5) H1SA(0.5) H1SB(0.5)
3.a Ternary CH refined with riding coordinates:
 C9(H9), C12(H12)
3.b Secondary CH2 refined with riding coordinates:
 C1S(H1SA,H1SB)
3.c Aromatic/amide H refined with riding coordinates:
 C5(H5), C6(H6), C7(H7)
3.d Idealised Me refined as rotating group:
 C10(H10A,H10B,H10C), C11(H11A,H11B,H11C), C13(H13A,H13B,H13C), C14(H14A,H14B,
 H14C)
;
_olex2_submission_special_instructions 'No special instructions were received'

loop_
_space_group_symop_operation_xyz
'x, y, z'
'-x, -y, z+1/2'
'-x, y+1/2, -z+1/2'
'x, -y+1/2, -z'
'-x, -y, -z'
'x, y, -z-1/2'
'x, -y-1/2, z-1/2'
'-x, y-1/2, z'

loop_
_atom_site_label
_atom_site_type_symbol
_atom_site_fract_x
_atom_site_fract_y
_atom_site_fract_z
_atom_site_U_iso_or_equiv
_atom_site_adp_type
_atom_site_occupancy
_atom_site_site_symmetry_order
_atom_site_calc_flag
_atom_site_refinement_flags_posn
_atom_site_refinement_flags_adp
_atom_site_refinement_flags_occupancy
_atom_site_disorder_assembly
_atom_site_disorder_group
Au01 Au 0.44843(2) 0.55427(2) 0.250000 0.03403(6) Uani 1 2 d S T P . .
Cl1 Cl 0.64156(18) 0.45137(8) 0.250000 0.0701(4) Uani 1 2 d S T P . .
O16 O 0.0110(3) 0.74397(19) 0.250000 0.0407(7) Uani 1 2 d S T P . .
C1 C 0.2816(4) 0.6458(2) 0.250000 0.0291(8) Uani 1 2 d S T P . .
N2 N 0.2253(3) 0.67902(13) 0.29864(9) 0.0309(5) Uani 1 1 d . . . . .
C3 C 0.2806(3) 0.64862(17) 0.35367(11) 0.0346(6) Uani 1 1 d . . . . .
C4 C 0.4159(3) 0.6872(2) 0.37795(13) 0.0418(7) Uani 1 1 d . . . . .
C5 C 0.4674(4) 0.6551(3) 0.43029(15) 0.0593(9) Uani 1 1 d . . . . .
H5 H 0.557828 0.678581 0.447826 0.071 Uiso 1 1 calc R U . . .
C6 C 0.3879(5) 0.5894(3) 0.45667(15) 0.0651(10) Uani 1 1 d . . . . .
H6 H 0.426277 0.568248 0.491348 0.078 Uiso 1 1 calc R U . . .
C7 C 0.2530(5) 0.5546(2) 0.43255(15) 0.0616(10) Uani 1 1 d . . . . .
H7 H 0.199724 0.510661 0.451378 0.074 Uiso 1 1 calc R U . . .
C8 C 0.1938(4) 0.58391(19) 0.38022(13) 0.0443(7) Uani 1 1 d . . . . .
C9 C 0.5021(4) 0.7611(2) 0.35018(15) 0.0508(8) Uani 1 1 d . . . . .
H9 H 0.444568 0.774405 0.314555 0.061 Uiso 1 1 calc R U . . .
C10 C 0.4976(5) 0.8411(3) 0.38771(19) 0.0737(11) Uani 1 1 d . . . . .
H10A H 0.387857 0.853874 0.397703 0.111 Uiso 1 1 calc R U . . .
H10B H 0.543103 0.888059 0.366941 0.111 Uiso 1 1 calc R U . . .
H10C H 0.559059 0.831438 0.422007 0.111 Uiso 1 1 calc R U . . .
C11 C 0.6753(4) 0.7382(3) 0.3340(2) 0.0814(13) Uani 1 1 d . . . . .
H11A H 0.735859 0.726015 0.368077 0.122 Uiso 1 1 calc R U . . .
H11B H 0.723961 0.785103 0.314070 0.122 Uiso 1 1 calc R U . . .
H11C H 0.674807 0.689022 0.309522 0.122 Uiso 1 1 calc R U . . .
C12 C 0.0432(4) 0.5447(2) 0.35387(17) 0.0577(9) Uani 1 1 d . . . . .
H12 H 0.010785 0.580505 0.321470 0.069 Uiso 1 1 calc R U . . .
C13 C -0.0986(6) 0.5409(3) 0.3956(2) 0.0850(14) Uani 1 1 d . . . . .
H13A H -0.071704 0.504259 0.427140 0.127 Uiso 1 1 calc R U . . .
H13B H -0.191886 0.518953 0.376159 0.127 Uiso 1 1 calc R U . . .
H13C H -0.121266 0.596977 0.409698 0.127 Uiso 1 1 calc R U . . .
C14 C 0.0799(6) 0.4568(2) 0.3306(2) 0.0788(13) Uani 1 1 d . . . . .
H14A H 0.168390 0.460166 0.304105 0.118 Uiso 1 1 calc R U . . .
H14B H -0.013564 0.434923 0.311195 0.118 Uiso 1 1 calc R U . . .
H14C H 0.108035 0.419584 0.361663 0.118 Uiso 1 1 calc R U . . .
C15 C 0.1072(4) 0.7484(2) 0.29896(14) 0.0394(7) Uani 1 1 d . . . . .
Cl1R Cl -0.0671(6) 0.8069(4) 0.4631(3) 0.1301(18) Uani 0.5 1 d . . P A 2
Cl2S Cl 0.0230(5) 0.8153(3) 0.45266(18) 0.0968(12) Uani 0.5 1 d . . P A 1
C1S C 0.0905(7) 0.750000 0.500000 0.0767(17) Uani 1 2 d S T P . .
H1SA H 0.156529 0.785310 0.524768 0.092 Uiso 0.5 1 calc R U P A 2
H1SB H 0.156531 0.714691 0.475232 0.092 Uiso 0.5 1 calc R U P A 2
H15A H 0.040(3) 0.7418(19) 0.3318(14) 0.039(8) Uiso 1 1 d . . . . .
H15B H 0.161(4) 0.803(2) 0.3011(15) 0.062(10) Uiso 1 1 d . . . . .

loop_
_atom_site_aniso_label
_atom_site_aniso_U_11
_atom_site_aniso_U_22
_atom_site_aniso_U_33
_atom_site_aniso_U_23
_atom_site_aniso_U_13
_atom_site_aniso_U_12
Au01 0.03798(10) 0.03124(9) 0.03286(9) 0.000 0.000 0.01006(6)
Cl1 0.0709(8) 0.0603(8) 0.0789(9) 0.000 0.000 0.0374(7)
O16 0.0297(13) 0.0507(18) 0.0417(16) 0.000 0.000 0.0105(13)
C1 0.0313(19) 0.0259(18) 0.030(2) 0.000 0.000 -0.0002(15)
N2 0.0338(11) 0.0299(11) 0.0290(12) -0.0012(10) 0.0004(9) 0.0063(9)
C3 0.0417(15) 0.0334(14) 0.0286(14) -0.0043(12) 0.0015(12) 0.0100(12)
C4 0.0393(16) 0.0516(19) 0.0345(16) -0.0078(14) -0.0024(13) 0.0086(14)
C5 0.059(2) 0.073(2) 0.0452(19) -0.0071(19) -0.0151(17) 0.0146(19)
C6 0.092(3) 0.067(2) 0.0370(19) 0.0045(18) -0.016(2) 0.024(2)
C7 0.099(3) 0.0434(19) 0.0420(19) 0.0075(16) -0.001(2) 0.0061(19)
C8 0.060(2) 0.0347(15) 0.0385(16) 0.0017(13) -0.0001(15) 0.0070(14)
C9 0.0383(15) 0.067(2) 0.0470(19) -0.0078(17) -0.0023(14) -0.0068(16)
C10 0.078(2) 0.068(3) 0.076(3) -0.012(2) 0.003(2) -0.007(2)
C11 0.050(2) 0.103(3) 0.091(3) -0.025(3) 0.014(2) -0.007(2)
C12 0.071(2) 0.0444(19) 0.058(2) 0.0103(16) -0.0007(18) -0.0125(17)
C13 0.072(3) 0.083(3) 0.100(4) 0.005(3) 0.019(3) -0.002(2)
C14 0.101(3) 0.060(3) 0.075(3) -0.014(2) 0.015(2) -0.027(2)
C15 0.0392(16) 0.0409(17) 0.0380(17) -0.0037(14) 0.0022(14) 0.0142(14)
Cl1R 0.151(4) 0.119(3) 0.120(4) 0.025(3) -0.051(3) 0.026(4)
Cl2S 0.141(4) 0.090(2) 0.0591(15) 0.0185(13) -0.014(2) 0.005(3)
C1S 0.082(4) 0.068(4) 0.080(4) -0.002(3) 0.000 0.000

loop_
_atom_type_symbol
_atom_type_description
_atom_type_scat_dispersion_real
_atom_type_scat_dispersion_imag
_atom_type_scat_source
C C 0.0033 0.0016 'International Tables Vol C Tables 4.2.6.8 and 6.1.1.4'
H H 0.0000 0.0000 'International Tables Vol C Tables 4.2.6.8 and 6.1.1.4'
Au Au -2.0133 8.8022 'International Tables Vol C Tables 4.2.6.8 and 6.1.1.4'
Cl Cl 0.1484 0.1585 'International Tables Vol C Tables 4.2.6.8 and 6.1.1.4'
N N 0.0061 0.0033 'International Tables Vol C Tables 4.2.6.8 and 6.1.1.4'
O O 0.0106 0.0060 'International Tables Vol C Tables 4.2.6.8 and 6.1.1.4'

loop_
_geom_angle_atom_site_label_1
_geom_angle_atom_site_label_2
_geom_angle_atom_site_label_3
_geom_angle
_geom_angle_site_symmetry_1
_geom_angle_site_symmetry_3
_geom_angle_publ_flag
C1 Au01 Cl1 179.14(11) . . ?
C15 O16 C15 109.9(3) 6_556 . ?
N2 C1 Au01 121.65(16) 6_556 . ?
N2 C1 Au01 121.65(16) . . ?
N2 C1 N2 116.7(3) 6_556 . ?
C1 N2 C3 121.1(2) . . ?
C1 N2 C15 122.0(2) . . ?
C3 N2 C15 117.0(2) . . ?
C4 C3 N2 118.1(3) . . ?
C8 C3 N2 118.3(3) . . ?
C8 C3 C4 123.6(3) . . ?
C3 C4 C9 122.8(3) . . ?
C5 C4 C3 116.4(3) . . ?
C5 C4 C9 120.8(3) . . ?
C4 C5 H5 119.3 . . ?
C6 C5 C4 121.4(3) . . ?
C6 C5 H5 119.3 . . ?
C5 C6 H6 119.7 . . ?
C7 C6 C5 120.7(3) . . ?
C7 C6 H6 119.7 . . ?
C6 C7 H7 119.4 . . ?
C6 C7 C8 121.1(4) . . ?
C8 C7 H7 119.4 . . ?
C3 C8 C7 116.7(3) . . ?
C3 C8 C12 122.7(3) . . ?
C7 C8 C12 120.6(3) . . ?
C4 C9 H9 107.3 . . ?
C4 C9 C10 112.0(3) . . ?
C4 C9 C11 111.7(3) . . ?
C10 C9 H9 107.3 . . ?
C11 C9 H9 107.3 . . ?
C11 C9 C10 111.0(3) . . ?
C9 C10 H10A 109.5 . . ?
C9 C10 H10B 109.5 . . ?
C9 C10 H10C 109.5 . . ?
H10A C10 H10B 109.5 . . ?
H10A C10 H10C 109.5 . . ?
H10B C10 H10C 109.5 . . ?
C9 C11 H11A 109.5 . . ?
C9 C11 H11B 109.5 . . ?
C9 C11 H11C 109.5 . . ?
H11A C11 H11B 109.5 . . ?
H11A C11 H11C 109.5 . . ?
H11B C11 H11C 109.5 . . ?
C8 C12 H12 107.6 . . ?
C8 C12 C13 112.9(4) . . ?
C13 C12 H12 107.6 . . ?
C14 C12 C8 110.5(3) . . ?
C14 C12 H12 107.6 . . ?
C14 C12 C13 110.3(3) . . ?
C12 C13 H13A 109.5 . . ?
C12 C13 H13B 109.5 . . ?
C12 C13 H13C 109.5 . . ?
H13A C13 H13B 109.5 . . ?
H13A C13 H13C 109.5 . . ?
H13B C13 H13C 109.5 . . ?
C12 C14 H14A 109.5 . . ?
C12 C14 H14B 109.5 . . ?
C12 C14 H14C 109.5 . . ?
H14A C14 H14B 109.5 . . ?
H14A C14 H14C 109.5 . . ?
H14B C14 H14C 109.5 . . ?
O16 C15 N2 109.9(2) . . ?
O16 C15 H15A 108.6(17) . . ?
O16 C15 H15B 110(2) . . ?
N2 C15 H15A 108.2(18) . . ?
N2 C15 H15B 111(2) . . ?
H15A C15 H15B 109(3) . . ?
Cl1R C1S H1SA 114.1 . . ?
Cl1R C1S H1SA 114.1 4_566 . ?
Cl1R C1S H1SB 114.1 . . ?
Cl1R C1S H1SB 114.1 4_566 . ?
Cl2S C1S Cl1R 26.2(2) 4_566 4_566 ?
Cl2S C1S Cl1R 113.1(4) . 4_566 ?
Cl2S C1S Cl2S 139.3(5) . 4_566 ?
H1SA C1S H1SB 111.3 . . ?

loop_
_geom_bond_atom_site_label_1
_geom_bond_atom_site_label_2
_geom_bond_distance
_geom_bond_site_symmetry_2
_geom_bond_publ_flag
Au01 Cl1 2.2751(12) . ?
Au01 C1 1.995(4) . ?
O16 C15 1.394(3) . ?
O16 C15 1.394(3) 6_556 ?
C1 N2 1.332(3) . ?
C1 N2 1.332(3) 6_556 ?
N2 C3 1.444(3) . ?
N2 C15 1.465(3) . ?
C3 C4 1.395(4) . ?
C3 C8 1.391(4) . ?
C4 C5 1.388(5) . ?
C4 C9 1.509(5) . ?
C5 H5 0.9300 . ?
C5 C6 1.370(5) . ?
C6 H6 0.9300 . ?
C6 C7 1.365(6) . ?
C7 H7 0.9300 . ?
C7 C8 1.393(5) . ?
C8 C12 1.521(5) . ?
C9 H9 0.9800 . ?
C9 C10 1.532(5) . ?
C9 C11 1.527(5) . ?
C10 H10A 0.9600 . ?
C10 H10B 0.9600 . ?
C10 H10C 0.9600 . ?
C11 H11A 0.9600 . ?
C11 H11B 0.9600 . ?
C11 H11C 0.9600 . ?
C12 H12 0.9800 . ?
C12 C13 1.526(6) . ?
C12 C14 1.515(5) . ?
C13 H13A 0.9600 . ?
C13 H13B 0.9600 . ?
C13 H13C 0.9600 . ?
C14 H14A 0.9600 . ?
C14 H14B 0.9600 . ?
C14 H14C 0.9600 . ?
C15 H15A 0.95(3) . ?
C15 H15B 0.97(3) . ?
Cl1R C1S 1.801(7) . ?
Cl2S C1S 1.607(5) . ?
C1S H1SA 0.9700 . ?
C1S H1SB 0.9700 . ?

loop_
_geom_torsion_atom_site_label_1
_geom_torsion_atom_site_label_2
_geom_torsion_atom_site_label_3
_geom_torsion_atom_site_label_4
_geom_torsion
_geom_torsion_site_symmetry_1
_geom_torsion_site_symmetry_2
_geom_torsion_site_symmetry_3
_geom_torsion_site_symmetry_4
_geom_torsion_publ_flag
Au01 C1 N2 C3 -1.3(4) . . . . ?
Au01 C1 N2 C15 177.8(2) . . . . ?
C1 N2 C3 C4 89.3(3) . . . . ?
C1 N2 C3 C8 -92.2(3) . . . . ?
C1 N2 C15 O16 29.1(4) . . . . ?
N2 C1 N2 C3 -179.0(2) 6_556 . . . ?
N2 C1 N2 C15 0.1(5) 6_556 . . . ?
N2 C3 C4 C5 -178.7(3) . . . . ?
N2 C3 C4 C9 2.4(4) . . . . ?
N2 C3 C8 C7 178.4(3) . . . . ?
N2 C3 C8 C12 -0.5(4) . . . . ?
C3 N2 C15 O16 -151.7(3) . . . . ?
C3 C4 C5 C6 -0.6(5) . . . . ?
C3 C4 C9 C10 118.0(3) . . . . ?
C3 C4 C9 C11 -116.8(3) . . . . ?
C3 C8 C12 C13 -130.1(3) . . . . ?
C3 C8 C12 C14 105.8(4) . . . . ?
C4 C3 C8 C7 -3.3(4) . . . . ?
C4 C3 C8 C12 177.9(3) . . . . ?
C4 C5 C6 C7 -1.3(6) . . . . ?
C5 C4 C9 C10 -60.9(4) . . . . ?
C5 C4 C9 C11 64.3(4) . . . . ?
C5 C6 C7 C8 1.0(6) . . . . ?
C6 C7 C8 C3 1.2(5) . . . . ?
C6 C7 C8 C12 -179.9(3) . . . . ?
C7 C8 C12 C13 51.1(4) . . . . ?
C7 C8 C12 C14 -73.0(4) . . . . ?
C8 C3 C4 C5 3.0(4) . . . . ?
C8 C3 C4 C9 -176.0(3) . . . . ?
C9 C4 C5 C6 178.4(3) . . . . ?
C15 O16 C15 N2 -58.2(4) 6_556 . . . ?
C15 N2 C3 C4 -89.8(3) . . . . ?
C15 N2 C3 C8 88.7(3) . . . . ?
